data_4327366
loop_
_publ_author_name
'Michael Schaefer'
'Christian N\"ather'
'Nicolai Lehnert'
'Wolfgang Bensch'

_publ_section_title
;
 Solvothermal Syntheses, Crystal Structures, and Thermal Properties of New
 Manganese Thioantimonates(III): The First Example of the Thermal
 Transformation of an Amine-Rich Thioantimonate into an Amine-Poorer
 Thioantimonate
;
_journal_name_full 'Inorganic Chemistry'
_journal_page_first 2914
_journal_page_last 2921
_journal_paper_doi 10.1021/ic034970+
_journal_volume 43
_journal_year 2004
_chemical_formula_sum 'C12 H36 Mn4 N8 S10 Sb4'
_chemical_formula_weight 1319.85
_chemical_name_systematic
; 
 ? 
;
_space_group_IT_number 2
_symmetry_cell_setting triclinic
_symmetry_space_group_name_Hall '-P 1'
_symmetry_space_group_name_H-M 'P -1'
_atom_sites_solution_hydrogens geom
_atom_sites_solution_primary direct
_atom_sites_solution_secondary difmap
_audit_creation_method SHELXL-97
_cell_angle_alpha 101.11(3)
_cell_angle_beta 105.27(3)
_cell_angle_gamma 91.76(3)
_cell_formula_units_Z 1
_cell_length_a 8.4200(17)
_cell_length_b 9.900(2)
_cell_length_c 11.430(2)
_cell_measurement_temperature 293(2)
_cell_volume 898.6(3)
_computing_structure_refinement 'SHELXL-97 (Sheldrick, 1997)'
_computing_structure_solution 'SHELXS-97 (Sheldrick, 1997)'
_diffrn_ambient_temperature 293(2)
_diffrn_measured_fraction_theta_full 0.836
_diffrn_measured_fraction_theta_max 0.836
_diffrn_radiation_monochromator graphite
_diffrn_radiation_source 'fine-focus sealed tube'
_diffrn_radiation_type MoK\a
_diffrn_radiation_wavelength 0.71073
_diffrn_reflns_av_R_equivalents 0.0430
_diffrn_reflns_av_sigmaI/netI 0.0384
_diffrn_reflns_limit_h_max 10
_diffrn_reflns_limit_h_min -11
_diffrn_reflns_limit_k_max 13
_diffrn_reflns_limit_k_min -13
_diffrn_reflns_limit_l_max 15
_diffrn_reflns_limit_l_min -15
_diffrn_reflns_number 7625
_diffrn_reflns_theta_full 27.99
_diffrn_reflns_theta_max 27.99
_diffrn_reflns_theta_min 2.52
_exptl_absorpt_coefficient_mu 4.919
_exptl_absorpt_correction_type none
_exptl_crystal_density_diffrn 2.439
_exptl_crystal_F_000 628
_refine_diff_density_max 0.530
_refine_diff_density_min -0.692
_refine_diff_density_rms 0.082
_refine_ls_extinction_coef 0.0023(7)
_refine_ls_extinction_expression Fc^*^=kFc[1+0.001xFc^2^\l^3^/sin(2\q)]^-1/4^
_refine_ls_extinction_method SHELXL
_refine_ls_goodness_of_fit_ref 1.108
_refine_ls_hydrogen_treatment mixed
_refine_ls_matrix_type full
_refine_ls_number_parameters 191
_refine_ls_number_reflns 3611
_refine_ls_number_restraints 0
_refine_ls_restrained_S_all 1.108
_refine_ls_R_factor_all 0.0221
_refine_ls_R_factor_gt 0.0202
_refine_ls_shift/su_max 0.002
_refine_ls_shift/su_mean 0.000
_refine_ls_structure_factor_coef Fsqd
_refine_ls_weighting_details 'calc w=1/[\s^2^(Fo^2^)+(0.0206P)^2^+0.4322P] where P=(Fo^2^+2Fc^2^)/3'
_refine_ls_weighting_scheme calc
_refine_ls_wR_factor_gt 0.0515
_refine_ls_wR_factor_ref 0.0526
_reflns_number_gt 3434
_reflns_number_total 3611
_reflns_threshold_expression >2sigma(I)
_cod_data_source_file ic0349702Bsi20031219_082121_2.cif
_cod_data_source_block '[Mn(tren)]2Mn2Sb4S10'
_cod_database_code 4327366

loop_
_symmetry_equiv_pos_as_xyz
'x, y, z'
'-x, -y, -z'

loop_
_atom_site_label
_atom_site_type_symbol
_atom_site_fract_x
_atom_site_fract_y
_atom_site_fract_z
_atom_site_U_iso_or_equiv
_atom_site_adp_type
_atom_site_occupancy
_atom_site_symmetry_multiplicity
_atom_site_calc_flag
_atom_site_refinement_flags
_atom_site_disorder_assembly
_atom_site_disorder_group
Sb1 Sb 0.577826(19) 0.614628(14) 0.698904(15) 0.02082(7) Uani 1 1 d . . .
Sb2 Sb 0.84512(2) 0.782644(15) 0.511893(17) 0.02581(7) Uani 1 1 d . . .
Mn1 Mn 0.70443(5) 0.35545(3) 0.86987(4) 0.02426(10) Uani 1 1 d . . .
S3 S 0.86237(8) 0.68943(7) 0.69969(7) 0.02862(14) Uani 1 1 d . . .
S2 S 0.61161(8) 0.37623(5) 0.61724(6) 0.02224(12) Uani 1 1 d . . .
S1 S 0.66119(9) 0.60479(6) 0.91414(6) 0.02903(14) Uani 1 1 d . . .
S4 S 0.83974(8) 0.55754(6) 0.37303(6) 0.02287(13) Uani 1 1 d . . .
N1 N 0.7300(3) 0.1191(2) 0.8456(3) 0.0353(6) Uani 1 1 d . . .
C1 C 0.5674(6) 0.0521(5) 0.7560(6) 0.0365(10) Uani 0.75 1 d P A 1
H1A H 0.5623 -0.0470 0.7504 0.044 Uiso 0.75 1 calc PR A 1
H1B H 0.5600 0.0694 0.6741 0.044 Uiso 0.75 1 calc PR A 1
C2 C 0.4226(6) 0.1112(4) 0.8009(5) 0.0343(9) Uani 0.75 1 d P A 1
H2A H 0.3191 0.0775 0.7387 0.041 Uiso 0.75 1 calc PR A 1
H2B H 0.4197 0.0820 0.8767 0.041 Uiso 0.75 1 calc PR A 1
C1' C 0.5753(18) 0.0390(13) 0.8159(18) 0.040(4) Uani 0.25 1 d P A 2
H1'A H 0.5495 0.0268 0.8913 0.048 Uiso 0.25 1 calc PR A 2
H1'B H 0.5806 -0.0515 0.7669 0.048 Uiso 0.25 1 calc PR A 2
C2' C 0.4476(19) 0.1120(13) 0.7456(16) 0.040(3) Uani 0.25 1 d P A 2
H2'A H 0.3407 0.0609 0.7267 0.048 Uiso 0.25 1 calc PR A 2
H2'B H 0.4703 0.1189 0.6679 0.048 Uiso 0.25 1 calc PR A 2
N2 N 0.4440(3) 0.2612(2) 0.8234(2) 0.0293(5) Uani 1 1 d . . .
H1N2 H 0.4011 0.2957 0.8861 0.035 Uiso 1 1 calc R A 1
H2N2 H 0.3846 0.2883 0.7554 0.035 Uiso 1 1 calc R A 1
C3 C 0.8577(4) 0.0930(3) 0.7778(4) 0.0437(8) Uani 1 1 d . A .
H3A H 0.8113 0.1004 0.6923 0.052 Uiso 1 1 calc R . .
H3B H 0.8890 -0.0005 0.7777 0.052 Uiso 1 1 calc R . .
C4 C 1.0081(4) 0.1916(3) 0.8338(4) 0.0478(9) Uani 1 1 d . . .
H4A H 1.0682 0.1706 0.9121 0.057 Uiso 1 1 calc R A .
H4B H 1.0797 0.1801 0.7791 0.057 Uiso 1 1 calc R . .
N3 N 0.9666(3) 0.3368(3) 0.8550(3) 0.0339(5) Uani 1 1 d . . .
H1N3 H 0.9791 0.3747 0.7921 0.041 Uiso 1 1 calc R . .
H2N3 H 1.0376 0.3846 0.9253 0.041 Uiso 1 1 calc R . .
C5 C 0.7808(5) 0.0862(4) 0.9698(4) 0.0536(10) Uani 1 1 d . A .
H5A H 0.9005 0.0904 0.9965 0.064 Uiso 1 1 calc R . .
H5B H 0.7389 -0.0079 0.9639 0.064 Uiso 1 1 calc R . .
C6 C 0.7216(5) 0.1814(3) 1.0684(4) 0.0444(8) Uani 1 1 d . . .
H6A H 0.6027 0.1649 1.0514 0.053 Uiso 1 1 calc R A .
H6B H 0.7724 0.1615 1.1492 0.053 Uiso 1 1 calc R . .
N4 N 0.7643(4) 0.3260(3) 1.0697(3) 0.0408(6) Uani 1 1 d . . .
H1N4 H 0.8726 0.3487 1.1073 0.049 Uiso 1 1 calc R . .
H2N4 H 0.7062 0.3812 1.1119 0.049 Uiso 1 1 calc R . .
S5 S 1.13418(9) 0.83085(7) 0.55628(8) 0.03667(17) Uani 1 1 d . . .
Mn2 Mn 0.84565(5) 0.41509(4) 0.53177(4) 0.02638(10) Uani 1 1 d . . .

loop_
_atom_site_aniso_label
_atom_site_aniso_U_11
_atom_site_aniso_U_22
_atom_site_aniso_U_33
_atom_site_aniso_U_23
_atom_site_aniso_U_13
_atom_site_aniso_U_12
Sb1 0.02263(11) 0.02258(9) 0.01848(10) 0.00492(6) 0.00674(8) 0.00679(6)
Sb2 0.02803(12) 0.02197(9) 0.02953(12) 0.00501(7) 0.01145(9) 0.00508(6)
Mn1 0.0212(2) 0.01927(16) 0.0299(2) 0.00450(14) 0.00348(17) 0.00177(13)
S3 0.0255(4) 0.0334(3) 0.0273(3) 0.0054(2) 0.0089(3) -0.0013(2)
S2 0.0246(3) 0.0220(2) 0.0207(3) 0.0015(2) 0.0094(2) 0.0004(2)
S1 0.0459(4) 0.0249(3) 0.0157(3) 0.0016(2) 0.0088(3) 0.0085(2)
S4 0.0225(3) 0.0262(3) 0.0187(3) 0.0031(2) 0.0045(2) 0.0043(2)
N1 0.0270(14) 0.0218(10) 0.0546(17) 0.0033(10) 0.0098(12) 0.0042(8)
C1 0.033(3) 0.027(2) 0.038(3) -0.007(2) 0.000(2) -0.0028(16)
C2 0.027(2) 0.034(2) 0.039(3) 0.0052(19) 0.007(2) -0.0052(14)
C1' 0.031(8) 0.021(5) 0.045(9) 0.003(6) -0.023(7) -0.005(4)
C2' 0.039(9) 0.028(5) 0.035(8) -0.007(5) -0.008(6) -0.010(5)
N2 0.0248(13) 0.0340(11) 0.0286(12) 0.0089(9) 0.0049(10) 0.0029(8)
C3 0.043(2) 0.0329(14) 0.050(2) -0.0053(13) 0.0138(16) 0.0117(12)
C4 0.0323(19) 0.0513(18) 0.064(2) 0.0108(17) 0.0201(18) 0.0154(14)
N3 0.0267(13) 0.0417(12) 0.0343(14) 0.0125(10) 0.0070(11) 0.0015(9)
C5 0.066(3) 0.0400(16) 0.074(3) 0.0330(18) 0.033(2) 0.0252(16)
C6 0.049(2) 0.0476(17) 0.045(2) 0.0265(15) 0.0145(16) 0.0082(14)
N4 0.0474(17) 0.0413(13) 0.0291(14) 0.0088(11) 0.0017(12) 0.0021(11)
S5 0.0308(4) 0.0299(3) 0.0482(5) 0.0007(3) 0.0155(3) -0.0070(2)
Mn2 0.0203(2) 0.03459(19) 0.0283(2) 0.01140(16) 0.00992(17) 0.00391(14)

loop_
_atom_type_symbol
_atom_type_description
_atom_type_scat_dispersion_real
_atom_type_scat_dispersion_imag
_atom_type_scat_source
C C 0.0033 0.0016 'International Tables Vol C Tables 4.2.6.8 and 6.1.1.4'
H H 0.0000 0.0000 'International Tables Vol C Tables 4.2.6.8 and 6.1.1.4'
N N 0.0061 0.0033 'International Tables Vol C Tables 4.2.6.8 and 6.1.1.4'
Mn Mn 0.3368 0.7283 'International Tables Vol C Tables 4.2.6.8 and 6.1.1.4'
Sb Sb -0.5866 1.5461 'International Tables Vol C Tables 4.2.6.8 and 6.1.1.4'
S S 0.1246 0.1234 'International Tables Vol C Tables 4.2.6.8 and 6.1.1.4'

loop_
_geom_angle_atom_site_label_1
_geom_angle_atom_site_label_2
_geom_angle_atom_site_label_3
_geom_angle
_geom_angle_site_symmetry_1
_geom_angle_site_symmetry_3
S1 Sb1 S1 0.00(3) 1 .
S1 Sb1 S2 97.19(4) 1 1
S1 Sb1 S2 97.19(4) . 1
S1 Sb1 S2 97.19(4) 1 .
S1 Sb1 S2 97.19(4) . .
S2 Sb1 S2 0.000(11) 1 .
S1 Sb1 S3 92.72(4) 1 .
S1 Sb1 S3 92.72(4) . .
S2 Sb1 S3 91.73(4) 1 .
S2 Sb1 S3 91.73(4) . .
S5 Sb2 S4 94.17(4) . .
S5 Sb2 S3 94.26(4) . .
S4 Sb2 S3 95.87(3) . .
N2 Mn1 N3 149.11(9) . .
N2 Mn1 N4 93.15(10) . .
N3 Mn1 N4 94.80(11) . .
N2 Mn1 N1 75.71(9) . .
N3 Mn1 N1 76.88(9) . .
N4 Mn1 N1 77.87(11) . .
N2 Mn1 S1 100.69(7) . 1
N3 Mn1 S1 107.86(7) . 1
N4 Mn1 S1 97.04(8) . 1
N1 Mn1 S1 173.47(7) . 1
N2 Mn1 S1 100.69(7) . .
N3 Mn1 S1 107.86(7) . .
N4 Mn1 S1 97.04(8) . .
N1 Mn1 S1 173.47(7) . .
S1 Mn1 S1 0.00(3) 1 .
N2 Mn1 S2 83.03(7) . 1
N3 Mn1 S2 87.70(8) . 1
N4 Mn1 S2 175.84(8) . 1
N1 Mn1 S2 99.52(8) . 1
S1 Mn1 S2 85.32(4) 1 1
S1 Mn1 S2 85.32(4) . 1
N2 Mn1 S2 83.03(7) . .
N3 Mn1 S2 87.70(8) . .
N4 Mn1 S2 175.84(8) . .
N1 Mn1 S2 99.52(8) . .
S1 Mn1 S2 85.32(4) 1 .
S1 Mn1 S2 85.32(4) . .
S2 Mn1 S2 0.00(3) 1 .
Sb2 S3 Sb1 108.17(4) . .
S2 S2 Sb1 0(6) 1 .
S2 S2 Mn2 0(10) 1 .
Sb1 S2 Mn2 98.53(3) . .
S2 S2 Mn1 0(10) 1 .
Sb1 S2 Mn1 84.34(4) . .
Mn2 S2 Mn1 114.53(4) . .
S1 S1 Sb1 0(9) 1 .
S1 S1 Mn1 0(10) 1 .
Sb1 S1 Mn1 93.12(4) . .
Sb2 S4 Mn2 96.09(3) . .
Sb2 S4 Mn2 84.58(4) . 2_766
Mn2 S4 Mn2 83.20(4) . 2_766
C1' N1 C5 91.7(8) . .
C1' N1 C3 125.2(8) . .
C5 N1 C3 112.4(3) . .
C1' N1 C1 27.6(7) . .
C5 N1 C1 119.0(3) . .
C3 N1 C1 106.3(3) . .
C1' N1 Mn1 113.2(6) . .
C5 N1 Mn1 108.1(2) . .
C3 N1 Mn1 104.94(17) . .
C1 N1 Mn1 104.9(2) . .
N1 C1 C2 109.9(4) . .
N2 C2 C1 108.7(3) . .
N1 C1' C2' 108.2(11) . .
C1' C2' N2 109.9(11) . .
C2 N2 C2' 27.1(6) . .
C2 N2 Mn1 116.2(2) . .
C2' N2 Mn1 104.2(6) . .
N1 C3 C4 112.5(3) . .
N3 C4 C3 112.0(3) . .
C4 N3 Mn1 112.37(18) . .
N1 C5 C6 114.6(2) . .
N4 C6 C5 110.5(3) . .
C6 N4 Mn1 108.7(2) . .
Sb2 S5 Mn2 88.76(4) . 2_766
S2 Mn2 S2 0.00(3) 1 .
S2 Mn2 S5 96.65(4) 1 2_766
S2 Mn2 S5 96.65(4) . 2_766
S2 Mn2 S4 124.17(3) 1 .
S2 Mn2 S4 124.17(3) . .
S5 Mn2 S4 110.22(3) 2_766 .
S2 Mn2 S4 132.69(3) 1 2_766
S2 Mn2 S4 132.69(3) . 2_766
S5 Mn2 S4 89.02(4) 2_766 2_766
S4 Mn2 S4 96.80(4) . 2_766

loop_
_geom_bond_atom_site_label_1
_geom_bond_atom_site_label_2
_geom_bond_distance
_geom_bond_site_symmetry_2
Sb1 S1 2.3962(9) 1
Sb1 S1 2.3962(9) .
Sb1 S2 2.4196(9) 1
Sb1 S2 2.4196(9) .
Sb1 S3 2.4831(9) .
Sb2 S5 2.3651(10) .
Sb2 S4 2.4659(10) .
Sb2 S3 2.4673(9) .
Mn1 N2 2.243(2) .
Mn1 N3 2.269(2) .
Mn1 N4 2.284(3) .
Mn1 N1 2.326(2) .
Mn1 S1 2.4805(9) 1
Mn1 S1 2.4805(9) .
Mn1 S2 2.8357(10) 1
Mn1 S2 2.8357(10) .
S2 S2 0.0000(16) 1
S2 Mn2 2.4693(9) .
S1 S1 0.0000(16) 1
S4 Mn2 2.4953(9) .
S4 Mn2 2.5688(11) 2_766
N1 C1' 1.429(14) .
N1 C5 1.474(5) .
N1 C3 1.485(4) .
N1 C1 1.519(6) .
C1 C2 1.533(6) .
C2 N2 1.455(5) .
C1' C2' 1.46(2) .
C2' N2 1.576(13) .
C3 C4 1.491(5) .
C4 N3 1.479(4) .
C5 C6 1.524(5) .
C6 N4 1.462(4) .
S5 Mn2 2.4782(10) 2_766
Mn2 S2 2.4693(9) 1
Mn2 S5 2.4782(10) 2_766
Mn2 S4 2.5688(11) 2_766
